data_2228558
loop_
_publ_author_name
'Wang, Shi-Fan'
'Li, Chao'
'Chen, Shuai'

_publ_section_title
;
 Tetraethyl
 1,1'-(ethane-1,2-diyl)bis(2,5-dimethyl-1<i>H</i>-pyrrole-3,4-dicarboxylate)
;
_journal_coeditor_code SJ5043
_journal_issue 12
_journal_name_full 'Acta Crystallographica Section E'
_journal_page_first o3047
_journal_paper_doi 10.1107/S1600536810044119
_journal_volume 66
_journal_year 2010
_chemical_formula_iupac 'C26 H36 N2 O8'
_chemical_formula_moiety 'C26 H36 N2 O8'
_chemical_formula_sum 'C26 H36 N2 O8'
_chemical_formula_weight 504.57
_chemical_name_systematic
;
Tetraethyl
1,1'-(ethane-1,2-diyl)bis(2,5-dimethyl-1<i>H</i>-pyrrole-3,4-dicarboxylate)
;
_space_group_IT_number 7
_symmetry_cell_setting monoclinic
_symmetry_space_group_name_Hall 'P -2yc'
_symmetry_space_group_name_H-M 'P 1 c 1'
_atom_sites_solution_hydrogens geom
_atom_sites_solution_primary direct
_atom_sites_solution_secondary difmap
_audit_creation_method SHELXL-97
_cell_angle_alpha 90.00
_cell_angle_beta 113.350(14)
_cell_angle_gamma 90.00
_cell_formula_units_Z 4
_cell_length_a 12.891(3)
_cell_length_b 13.743(3)
_cell_length_c 16.717(3)
_cell_measurement_reflns_used 2429
_cell_measurement_temperature 298(2)
_cell_measurement_theta_max 24.5
_cell_measurement_theta_min 2.5
_cell_volume 2719.0(10)
_computing_cell_refinement 'SAINT (Bruker, 2007)'
_computing_data_collection 'SMART (Bruker, 2007)'
_computing_data_reduction 'SAINT (Bruker, 2007)'
_computing_molecular_graphics 'SHELXTL (Sheldrick, 2008)'
_computing_publication_material 'SHELXTL (Sheldrick, 2008)'
_computing_structure_refinement 'SHELXTL (Sheldrick, 2008)'
_computing_structure_solution 'SHELXTL (Sheldrick, 2008)'
_diffrn_ambient_temperature 298(2)
_diffrn_measured_fraction_theta_full 0.963
_diffrn_measured_fraction_theta_max 0.963
_diffrn_measurement_device_type 'Bruker SMART 1000 CCD'
_diffrn_measurement_method \w
_diffrn_radiation_monochromator graphite
_diffrn_radiation_source 'fine-focus sealed tube'
_diffrn_radiation_type MoK\a
_diffrn_radiation_wavelength 0.71073
_diffrn_reflns_av_R_equivalents 0.0000
_diffrn_reflns_av_sigmaI/netI 0.0850
_diffrn_reflns_limit_h_max 15
_diffrn_reflns_limit_h_min -16
_diffrn_reflns_limit_k_max 17
_diffrn_reflns_limit_k_min 0
_diffrn_reflns_limit_l_max 21
_diffrn_reflns_limit_l_min 0
_diffrn_reflns_number 5726
_diffrn_reflns_theta_full 27.00
_diffrn_reflns_theta_max 27.00
_diffrn_reflns_theta_min 1.48
_diffrn_standards_number 0
_exptl_absorpt_coefficient_mu 0.091
_exptl_absorpt_correction_T_max 0.9846
_exptl_absorpt_correction_T_min 0.9820
_exptl_absorpt_correction_type multi-scan
_exptl_absorpt_process_details '(SADABS; Bruker, 2001)'
_exptl_crystal_colour colourless
_exptl_crystal_density_diffrn 1.233
_exptl_crystal_density_method 'not measured'
_exptl_crystal_description block
_exptl_crystal_F_000 1080
_exptl_crystal_size_max 0.20
_exptl_crystal_size_mid 0.18
_exptl_crystal_size_min 0.17
_refine_diff_density_max 0.293
_refine_diff_density_min -0.180
_refine_ls_extinction_method none
_refine_ls_goodness_of_fit_ref 0.994
_refine_ls_hydrogen_treatment constr
_refine_ls_matrix_type full
_refine_ls_number_parameters 663
_refine_ls_number_reflns 5726
_refine_ls_number_restraints 2
_refine_ls_restrained_S_all 0.994
_refine_ls_R_factor_all 0.1308
_refine_ls_R_factor_gt 0.0622
_refine_ls_shift/su_max 0.001
_refine_ls_shift/su_max_lt 0.001
_refine_ls_shift/su_mean 0.000
_refine_ls_structure_factor_coef Fsqd
_refine_ls_weighting_details 'calc w=1/[\s^2^(Fo^2^)+(0.1027P)^2^] where P=(Fo^2^+2Fc^2^)/3'
_refine_ls_weighting_scheme calc
_refine_ls_wR_factor_gt 0.1565
_refine_ls_wR_factor_ref 0.1937
_reflns_number_gt 3020
_reflns_number_total 5726
_reflns_threshold_expression I>2\s(I)
_cod_data_source_file sj5043.cif
_cod_data_source_block I
_cod_original_sg_symbol_H-M 'P c'
_cod_database_code 2228558
_cod_database_fobs_code 2228558

loop_
_symmetry_equiv_pos_as_xyz
'x, y, z'
'x, -y, z+1/2'

loop_
_atom_site_type_symbol
_atom_site_label
_atom_site_fract_x
_atom_site_fract_y
_atom_site_fract_z
_atom_site_U_iso_or_equiv
_atom_site_adp_type
_atom_site_calc_flag
_atom_site_refinement_flags
_atom_site_occupancy
_atom_site_disorder_assembly
_atom_site_disorder_group
O O1 0.6385(7) 0.3819(5) 0.1367(4) 0.133(3) Uani d . 1 . .
O O2 0.6668(5) 0.4974(4) 0.2316(3) 0.0819(15) Uani d . 1 . .
O O3 0.7288(7) 0.4428(7) 0.4836(4) 0.173(5) Uani d . 1 . .
O O4 0.8112(5) 0.4230(4) 0.3945(3) 0.0933(16) Uani d . 1 . .
O O5 0.0805(4) -0.1379(4) 0.0950(3) 0.0823(15) Uani d . 1 . .
O O6 0.1269(4) -0.2452(3) 0.2036(3) 0.0707(13) Uani d . 1 . .
O O7 0.3049(4) -0.2263(4) 0.4369(3) 0.0765(14) Uani d . 1 . .
O O8 0.1351(3) -0.1624(3) 0.3687(3) 0.0678(12) Uani d . 1 . .
N N1 0.4959(5) 0.2503(4) 0.3016(3) 0.0456(13) Uani d . 1 . .
N N2 0.3699(5) 0.0020(4) 0.2865(3) 0.0449(13) Uani d . 1 . .
C C1 0.5129(6) 0.2823(5) 0.2310(4) 0.0522(17) Uani d . 1 . .
C C2 0.5991(6) 0.3500(5) 0.2616(4) 0.0565(19) Uani d . 1 . .
C C3 0.6301(6) 0.3564(5) 0.3544(4) 0.0519(17) Uani d . 1 . .
C C4 0.5637(5) 0.2912(5) 0.3764(4) 0.0505(17) Uani d . 1 . .
C C5 0.4492(7) 0.2512(6) 0.1411(4) 0.075(2) Uani d . 1 . .
H H5A 0.4740 0.1876 0.1326 0.112 Uiso calc R 1 . .
H H5B 0.4618 0.2964 0.1020 0.112 Uiso calc R 1 . .
H H5C 0.3701 0.2493 0.1295 0.112 Uiso calc R 1 . .
C C6 0.5673(7) 0.2669(6) 0.4622(5) 0.078(2) Uani d . 1 . .
H H6A 0.6291 0.3005 0.5060 0.117 Uiso calc R 1 . .
H H6B 0.5774 0.1980 0.4714 0.117 Uiso calc R 1 . .
H H6C 0.4977 0.2861 0.4658 0.117 Uiso calc R 1 . .
C C7 0.7231(7) 0.4142(7) 0.4190(6) 0.077(3) Uani d . 1 . .
C C8 0.9070(9) 0.4896(9) 0.4463(6) 0.130(4) Uani d . 1 . .
H H8A 0.8798 0.5560 0.4420 0.156 Uiso calc R 1 . .
H H8B 0.9374 0.4707 0.5072 0.156 Uiso calc R 1 . .
C C9 0.9903(9) 0.4839(11) 0.4143(11) 0.196(7) Uani d . 1 . .
H H9A 1.0497 0.5290 0.4451 0.294 Uiso calc R 1 . .
H H9B 0.9590 0.4998 0.3534 0.294 Uiso calc R 1 . .
H H9C 1.0203 0.4191 0.4221 0.294 Uiso calc R 1 . .
C C10 0.6377(7) 0.4101(6) 0.2051(5) 0.065(2) Uani d . 1 . .
C C11 0.7157(8) 0.5562(7) 0.1838(5) 0.103(3) Uani d . 1 . .
H H11A 0.7847 0.5262 0.1856 0.124 Uiso calc R 1 . .
H H11B 0.6633 0.5614 0.1234 0.124 Uiso calc R 1 . .
C C12 0.7393(9) 0.6497(7) 0.2222(8) 0.126(4) Uani d . 1 . .
H H12A 0.6773 0.6926 0.1919 0.189 Uiso calc R 1 . .
H H12B 0.8068 0.6747 0.2185 0.189 Uiso calc R 1 . .
H H12C 0.7499 0.6454 0.2823 0.189 Uiso calc R 1 . .
C C13 0.4084(5) 0.1770(4) 0.2939(4) 0.0460(16) Uani d . 1 . .
H H13A 0.3417 0.1892 0.2414 0.055 Uiso calc R 1 . .
H H13B 0.3874 0.1826 0.3434 0.055 Uiso calc R 1 . .
C C14 0.4509(5) 0.0752(5) 0.2907(4) 0.0518(18) Uani d . 1 . .
H H14A 0.4695 0.0694 0.2400 0.062 Uiso calc R 1 . .
H H14B 0.5196 0.0644 0.3420 0.062 Uiso calc R 1 . .
C C15 0.3637(5) -0.0487(5) 0.3554(4) 0.0467(16) Uani d . 1 . .
C C16 0.2756(5) -0.1119(4) 0.3244(3) 0.0388(14) Uani d . 1 . .
C C17 0.2231(5) -0.0999(5) 0.2330(4) 0.0431(16) Uani d . 1 . .
C C18 0.2818(5) -0.0299(5) 0.2104(4) 0.0443(16) Uani d . 1 . .
C C19 0.2710(7) 0.0107(6) 0.1232(4) 0.071(2) Uani d . 1 . .
H H19A 0.2518 0.0785 0.1201 0.106 Uiso calc R 1 . .
H H19B 0.2127 -0.0238 0.0772 0.106 Uiso calc R 1 . .
H H19C 0.3414 0.0031 0.1170 0.106 Uiso calc R 1 . .
C C20 0.4437(6) -0.0241(6) 0.4472(4) 0.063(2) Uani d . 1 . .
H H20A 0.4261 -0.0633 0.4877 0.094 Uiso calc R 1 . .
H H20B 0.4360 0.0434 0.4585 0.094 Uiso calc R 1 . .
H H20C 0.5200 -0.0368 0.4539 0.094 Uiso calc R 1 . .
C C21 0.2419(6) -0.1726(5) 0.3819(4) 0.0485(16) Uani d . 1 . .
C C22 0.0935(7) -0.2215(6) 0.4220(6) 0.089(2) Uani d . 1 . .
H H22A 0.0929 -0.2895 0.4063 0.107 Uiso calc R 1 . .
H H22B 0.1432 -0.2144 0.4830 0.107 Uiso calc R 1 . .
C C23 -0.0193(8) -0.1911(9) 0.4089(8) 0.152(5) Uani d . 1 . .
H H23A -0.0162 -0.1285 0.4352 0.228 Uiso calc R 1 . .
H H23B -0.0517 -0.2376 0.4351 0.228 Uiso calc R 1 . .
H H23C -0.0649 -0.1870 0.3476 0.228 Uiso calc R 1 . .
C C24 0.1352(6) -0.1593(5) 0.1703(4) 0.0509(18) Uani d . 1 . .
C C25 0.0423(7) -0.3109(6) 0.1489(6) 0.098(3) Uani d . 1 . .
H H25A 0.0602 -0.3318 0.1005 0.117 Uiso calc R 1 . .
H H25B -0.0310 -0.2794 0.1259 0.117 Uiso calc R 1 . .
C C26 0.0408(9) -0.3958(7) 0.2035(7) 0.127(4) Uani d . 1 . .
H H26A 0.1167 -0.4177 0.2358 0.191 Uiso calc R 1 . .
H H26B -0.0026 -0.4474 0.1668 0.191 Uiso calc R 1 . .
H H26C 0.0072 -0.3770 0.2432 0.191 Uiso calc R 1 . .
O O9 0.5561(4) 0.9699(4) 0.1424(3) 0.0949(18) Uani d . 1 . .
O O10 0.7295(4) 0.9161(3) 0.2169(3) 0.0663(12) Uani d . 1 . .
O O11 0.7871(4) 0.8930(4) 0.4889(3) 0.0920(17) Uani d . 1 . .
O O12 0.7420(4) 0.9967(3) 0.3800(3) 0.0659(12) Uani d . 1 . .
O O13 0.1588(5) 0.2854(4) 0.1302(3) 0.0999(18) Uani d . 1 . .
O O14 0.0572(4) 0.3395(4) 0.2025(3) 0.0784(14) Uani d . 1 . .
O O15 0.2457(5) 0.3679(4) 0.4697(3) 0.0921(17) Uani d . 1 . .
O O16 0.2027(4) 0.2573(3) 0.3677(3) 0.0643(12) Uani d . 1 . .
N N3 0.4994(4) 0.7494(4) 0.3027(3) 0.0445(13) Uani d . 1 . .
N N4 0.3782(5) 0.5013(4) 0.2989(3) 0.0490(14) Uani d . 1 . .
C C27 0.5838(5) 0.7816(5) 0.3766(4) 0.0465(17) Uani d . 1 . .
C C28 0.6412(5) 0.8515(5) 0.3522(4) 0.0469(17) Uani d . 1 . .
C C29 0.5865(5) 0.8617(5) 0.2585(4) 0.0467(15) Uani d . 1 . .
C C30 0.4989(5) 0.7976(5) 0.2309(4) 0.0466(15) Uani d . 1 . .
C C31 0.4202(6) 0.7749(5) 0.1407(4) 0.0597(19) Uani d . 1 . .
H H31A 0.4222 0.7064 0.1303 0.090 Uiso calc R 1 . .
H H31B 0.4425 0.8102 0.1005 0.090 Uiso calc R 1 . .
H H31C 0.3450 0.7935 0.1326 0.090 Uiso calc R 1 . .
C C32 0.6010(6) 0.7457(5) 0.4635(4) 0.063(2) Uani d . 1 . .
H H32A 0.6363 0.6829 0.4725 0.095 Uiso calc R 1 . .
H H32B 0.5294 0.7406 0.4683 0.095 Uiso calc R 1 . .
H H32C 0.6487 0.7902 0.5068 0.095 Uiso calc R 1 . .
C C33 0.6200(6) 0.9234(6) 0.2012(4) 0.0560(18) Uani d . 1 . .
C C34 0.7673(6) 0.9755(6) 0.1622(5) 0.086(2) Uani d . 1 . .
H H34A 0.7564 1.0438 0.1710 0.103 Uiso calc R 1 . .
H H34B 0.7245 0.9599 0.1013 0.103 Uiso calc R 1 . .
C C35 0.8860(7) 0.9555(8) 0.1858(6) 0.117(3) Uani d . 1 . .
H H35A 0.9284 0.9768 0.2445 0.176 Uiso calc R 1 . .
H H35B 0.9116 0.9895 0.1469 0.176 Uiso calc R 1 . .
H H35C 0.8967 0.8868 0.1817 0.176 Uiso calc R 1 . .
C C36 0.7301(5) 0.9140(6) 0.4137(4) 0.0539(19) Uani d . 1 . .
C C37 0.8286(7) 1.0645(6) 0.4332(5) 0.097(3) Uani d . 1 . .
H H37A 0.8177 1.0789 0.4861 0.116 Uiso calc R 1 . .
H H37B 0.9025 1.0349 0.4495 0.116 Uiso calc R 1 . .
C C38 0.8238(8) 1.1506(6) 0.3875(8) 0.129(4) Uani d . 1 . .
H H38A 0.8778 1.1961 0.4248 0.193 Uiso calc R 1 . .
H H38B 0.7493 1.1778 0.3685 0.193 Uiso calc R 1 . .
H H38C 0.8410 1.1370 0.3377 0.193 Uiso calc R 1 . .
C C39 0.4157(5) 0.6754(4) 0.3000(4) 0.0459(16) Uani d . 1 . .
H H39A 0.3479 0.6841 0.2474 0.055 Uiso calc R 1 . .
H H39B 0.3955 0.6843 0.3495 0.055 Uiso calc R 1 . .
C C40 0.4601(6) 0.5742(5) 0.3016(4) 0.0532(19) Uani d . 1 . .
H H40A 0.4803 0.5655 0.2520 0.064 Uiso calc R 1 . .
H H40B 0.5278 0.5656 0.3541 0.064 Uiso calc R 1 . .
C C41 0.3053(6) 0.4518(5) 0.2249(4) 0.0477(16) Uani d . 1 . .
C C42 0.2423(5) 0.3905(5) 0.2500(4) 0.0458(16) Uani d . 1 . .
C C43 0.2723(5) 0.4021(4) 0.3397(4) 0.0422(15) Uani d . 1 . .
C C44 0.3576(5) 0.4694(4) 0.3699(3) 0.0446(16) Uani d . 1 . .
C C45 0.3057(7) 0.4778(6) 0.1375(4) 0.068(2) Uani d . 1 . .
H H45A 0.2878 0.5455 0.1258 0.103 Uiso calc R 1 . .
H H45B 0.2504 0.4392 0.0930 0.103 Uiso calc R 1 . .
H H45C 0.3791 0.4652 0.1378 0.103 Uiso calc R 1 . .
C C46 0.4253(6) 0.5073(5) 0.4589(4) 0.0613(19) Uani d . 1 . .
H H46A 0.4093 0.4697 0.5010 0.092 Uiso calc R 1 . .
H H46B 0.4060 0.5742 0.4624 0.092 Uiso calc R 1 . .
H H46C 0.5043 0.5026 0.4705 0.092 Uiso calc R 1 . .
C C47 0.1503(7) 0.3337(6) 0.1879(4) 0.062(2) Uani d . 1 . .
C C48 -0.0347(8) 0.2802(9) 0.1476(6) 0.123(4) Uani d . 1 . .
H H48A -0.0690 0.3093 0.0902 0.148 Uiso calc R 1 . .
H H48B -0.0069 0.2162 0.1415 0.148 Uiso calc R 1 . .
C C49 -0.1135(10) 0.2716(11) 0.1827(9) 0.194(7) Uani d . 1 . .
H H49A -0.0957 0.3158 0.2308 0.291 Uiso calc R 1 . .
H H49B -0.1135 0.2062 0.2028 0.291 Uiso calc R 1 . .
H H49C -0.1869 0.2869 0.1392 0.291 Uiso calc R 1 . .
C C50 0.2382(6) 0.3448(5) 0.3992(4) 0.0548(18) Uani d . 1 . .
C C51 0.1578(7) 0.1949(6) 0.4156(5) 0.089(2) Uani d . 1 . .
H H51A 0.2116 0.1905 0.4757 0.106 Uiso calc R 1 . .
H H51B 0.0886 0.2231 0.4154 0.106 Uiso calc R 1 . .
C C52 0.1351(8) 0.1011(6) 0.3792(6) 0.099(3) Uani d . 1 . .
H H52A 0.0690 0.1030 0.3257 0.148 Uiso calc R 1 . .
H H52B 0.1224 0.0575 0.4192 0.148 Uiso calc R 1 . .
H H52C 0.1984 0.0787 0.3677 0.148 Uiso calc R 1 . .

loop_
_atom_site_aniso_label
_atom_site_aniso_U_11
_atom_site_aniso_U_22
_atom_site_aniso_U_33
_atom_site_aniso_U_12
_atom_site_aniso_U_13
_atom_site_aniso_U_23
O1 0.213(8) 0.129(5) 0.093(4) -0.075(5) 0.100(5) -0.036(4)
O2 0.117(4) 0.063(3) 0.089(3) -0.018(3) 0.067(3) -0.002(3)
O3 0.164(7) 0.287(11) 0.093(4) -0.142(7) 0.079(5) -0.110(6)
O4 0.076(3) 0.111(4) 0.080(3) -0.031(3) 0.016(3) -0.005(3)
O5 0.075(3) 0.097(4) 0.052(3) -0.018(3) 0.001(2) 0.001(2)
O6 0.069(3) 0.050(3) 0.075(3) -0.019(2) 0.009(2) 0.002(2)
O7 0.071(3) 0.097(4) 0.066(3) 0.014(3) 0.031(2) 0.035(3)
O8 0.050(3) 0.079(3) 0.082(3) 0.005(2) 0.034(2) 0.031(2)
N1 0.055(3) 0.034(3) 0.052(3) -0.007(3) 0.026(3) -0.003(2)
N2 0.048(3) 0.049(3) 0.036(3) -0.010(3) 0.015(2) -0.006(2)
C1 0.058(4) 0.052(4) 0.050(4) -0.006(4) 0.025(3) -0.006(3)
C2 0.063(4) 0.061(5) 0.058(4) -0.002(4) 0.037(3) -0.001(3)
C3 0.051(4) 0.061(4) 0.042(3) -0.002(4) 0.017(3) -0.014(3)
C4 0.048(4) 0.061(4) 0.049(4) -0.006(3) 0.026(3) -0.003(3)
C5 0.086(5) 0.086(5) 0.046(4) -0.027(4) 0.020(3) -0.009(4)
C6 0.101(6) 0.083(5) 0.058(4) -0.022(5) 0.039(4) -0.006(4)
C7 0.059(5) 0.106(8) 0.066(5) -0.016(5) 0.024(4) -0.019(5)
C8 0.089(7) 0.171(11) 0.097(6) -0.036(7) 0.004(5) 0.006(7)
C9 0.076(7) 0.241(17) 0.268(18) -0.045(8) 0.064(10) 0.011(13)
C10 0.076(5) 0.072(6) 0.054(4) -0.020(4) 0.034(4) -0.003(4)
C11 0.143(7) 0.101(7) 0.085(5) -0.062(6) 0.065(5) 0.003(5)
C12 0.132(8) 0.086(7) 0.193(11) -0.014(6) 0.099(8) 0.028(7)
C13 0.051(4) 0.034(4) 0.055(4) -0.001(3) 0.024(3) -0.007(3)
C14 0.048(4) 0.061(5) 0.048(4) -0.012(4) 0.021(3) -0.002(3)
C15 0.041(3) 0.048(4) 0.046(3) -0.002(3) 0.012(3) -0.004(3)
C16 0.045(3) 0.030(3) 0.038(3) -0.003(3) 0.012(3) -0.003(3)
C17 0.041(3) 0.040(4) 0.045(3) 0.000(3) 0.014(3) 0.001(3)
C18 0.041(3) 0.049(4) 0.038(3) -0.004(3) 0.011(3) -0.003(3)
C19 0.084(5) 0.083(5) 0.041(3) -0.024(4) 0.021(3) -0.004(3)
C20 0.064(4) 0.074(5) 0.040(3) -0.008(4) 0.009(3) -0.003(3)
C21 0.050(4) 0.044(4) 0.047(3) -0.003(3) 0.014(3) 0.002(3)
C22 0.094(6) 0.097(6) 0.094(5) -0.003(5) 0.057(5) 0.030(4)
C23 0.097(7) 0.218(13) 0.183(10) 0.016(7) 0.100(7) 0.072(9)
C24 0.050(4) 0.053(5) 0.049(4) -0.012(3) 0.018(3) -0.001(3)
C25 0.084(6) 0.083(6) 0.109(6) -0.050(5) 0.020(5) -0.027(5)
C26 0.138(9) 0.084(7) 0.156(9) -0.064(6) 0.052(7) -0.029(6)
O9 0.062(3) 0.142(5) 0.073(3) 0.011(3) 0.019(3) 0.056(3)
O10 0.057(3) 0.079(3) 0.070(3) -0.001(2) 0.034(2) 0.023(2)
O11 0.085(4) 0.114(4) 0.051(3) -0.044(3) -0.001(3) 0.011(3)
O12 0.061(3) 0.070(3) 0.058(2) -0.023(2) 0.014(2) -0.003(2)
O13 0.095(4) 0.127(4) 0.073(3) -0.027(3) 0.029(3) -0.055(3)
O14 0.049(3) 0.102(4) 0.083(3) -0.020(2) 0.025(2) -0.025(3)
O15 0.137(5) 0.094(4) 0.065(3) -0.050(3) 0.062(3) -0.025(3)
O16 0.081(3) 0.057(3) 0.063(3) -0.019(2) 0.037(2) 0.000(2)
N3 0.039(3) 0.042(3) 0.053(3) -0.005(2) 0.019(2) 0.004(2)
N4 0.053(3) 0.057(4) 0.041(3) -0.006(3) 0.023(2) -0.003(2)
C27 0.049(4) 0.051(4) 0.040(3) 0.002(3) 0.018(3) 0.003(3)
C28 0.037(3) 0.061(4) 0.042(3) -0.002(3) 0.015(3) 0.004(3)
C29 0.038(3) 0.057(4) 0.047(3) 0.001(3) 0.020(3) 0.006(3)
C30 0.041(3) 0.058(4) 0.045(3) 0.003(3) 0.021(3) 0.004(3)
C31 0.054(4) 0.069(5) 0.047(3) -0.002(3) 0.010(3) -0.004(3)
C32 0.070(4) 0.068(5) 0.047(3) -0.012(4) 0.018(3) 0.011(3)
C33 0.049(4) 0.078(5) 0.037(3) -0.002(4) 0.013(3) 0.006(3)
C34 0.078(5) 0.111(7) 0.079(5) -0.011(4) 0.044(4) 0.028(4)
C35 0.079(6) 0.188(10) 0.098(6) -0.007(6) 0.049(5) 0.032(6)
C36 0.037(4) 0.070(6) 0.050(4) -0.007(3) 0.012(3) -0.001(3)
C37 0.106(6) 0.081(6) 0.088(5) -0.046(5) 0.023(5) -0.008(4)
C38 0.086(6) 0.058(5) 0.216(11) -0.019(5) 0.031(7) 0.005(6)
C39 0.045(4) 0.032(4) 0.064(4) -0.002(3) 0.025(3) 0.003(3)
C40 0.046(4) 0.065(5) 0.054(4) -0.004(4) 0.026(3) 0.006(3)
C41 0.060(4) 0.040(4) 0.049(3) -0.006(3) 0.029(3) 0.001(3)
C42 0.056(4) 0.038(3) 0.048(3) -0.011(3) 0.025(3) -0.005(3)
C43 0.046(4) 0.040(4) 0.044(3) -0.007(3) 0.021(3) -0.002(3)
C44 0.053(4) 0.043(4) 0.042(3) -0.001(3) 0.023(3) 0.004(3)
C45 0.083(5) 0.081(5) 0.046(4) -0.004(4) 0.032(3) 0.003(3)
C46 0.069(4) 0.060(4) 0.049(3) -0.015(3) 0.017(3) 0.002(3)
C47 0.076(5) 0.063(5) 0.050(4) -0.015(4) 0.028(4) -0.005(3)
C48 0.081(6) 0.192(11) 0.090(6) -0.079(7) 0.025(5) -0.036(6)
C49 0.118(10) 0.270(18) 0.150(11) -0.095(11) 0.007(9) -0.029(11)
C50 0.059(4) 0.062(5) 0.052(4) -0.010(3) 0.031(3) -0.010(3)
C51 0.107(6) 0.087(6) 0.082(5) -0.023(5) 0.047(4) 0.018(5)
C52 0.123(7) 0.070(6) 0.116(7) -0.006(5) 0.061(6) 0.010(5)

loop_
_atom_type_symbol
_atom_type_description
_atom_type_scat_dispersion_real
_atom_type_scat_dispersion_imag
_atom_type_scat_source
C C 0.0033 0.0000 'International Tables Vol C Tables 4.2.6.8 and 6.1.1.4'
H H 0.0000 0.0000 'International Tables Vol C Tables 4.2.6.8 and 6.1.1.4'
N N 0.0061 0.0000 'International Tables Vol C Tables 4.2.6.8 and 6.1.1.4'
O O 0.0106 0.0000 'International Tables Vol C Tables 4.2.6.8 and 6.1.1.4'

loop_
_geom_angle_atom_site_label_1
_geom_angle_atom_site_label_2
_geom_angle_atom_site_label_3
_geom_angle_site_symmetry_1
_geom_angle_site_symmetry_3
_geom_angle
_geom_angle_publ_flag
C10 O2 C11 . . 117.6(6) ?
C7 O4 C8 . . 118.4(7) ?
C24 O6 C25 . . 117.4(5) ?
C21 O8 C22 . . 117.0(5) ?
C4 N1 C1 . . 114.1(5) ?
C4 N1 C13 . . 124.2(5) ?
C1 N1 C13 . . 121.7(5) ?
C15 N2 C18 . . 107.9(5) ?
C15 N2 C14 . . 126.8(5) ?
C18 N2 C14 . . 125.3(5) ?
N1 C1 C2 . . 106.1(5) ?
N1 C1 C5 . . 125.6(6) ?
C2 C1 C5 . . 128.2(6) ?
C1 C2 C3 . . 106.2(6) ?
C1 C2 C10 . . 124.2(6) ?
C3 C2 C10 . . 129.2(7) ?
C4 C3 C2 . . 108.0(6) ?
C4 C3 C7 . . 124.0(6) ?
C2 C3 C7 . . 127.8(7) ?
N1 C4 C3 . . 105.6(5) ?
N1 C4 C6 . . 125.5(6) ?
C3 C4 C6 . . 128.9(6) ?
C1 C5 H5A . . 109.5 ?
C1 C5 H5B . . 109.5 ?
H5A C5 H5B . . 109.5 ?
C1 C5 H5C . . 109.5 ?
H5A C5 H5C . . 109.5 ?
H5B C5 H5C . . 109.5 ?
C4 C6 H6A . . 109.5 ?
C4 C6 H6B . . 109.5 ?
H6A C6 H6B . . 109.5 ?
C4 C6 H6C . . 109.5 ?
H6A C6 H6C . . 109.5 ?
H6B C6 H6C . . 109.5 ?
O3 C7 O4 . . 121.0(8) ?
O3 C7 C3 . . 127.7(8) ?
O4 C7 C3 . . 111.1(7) ?
C9 C8 O4 . . 109.4(10) ?
C9 C8 H8A . . 109.8 ?
O4 C8 H8A . . 109.8 ?
C9 C8 H8B . . 109.8 ?
O4 C8 H8B . . 109.8 ?
H8A C8 H8B . . 108.3 ?
C8 C9 H9A . . 109.5 ?
C8 C9 H9B . . 109.5 ?
H9A C9 H9B . . 109.5 ?
C8 C9 H9C . . 109.5 ?
H9A C9 H9C . . 109.5 ?
H9B C9 H9C . . 109.5 ?
O1 C10 O2 . . 121.0(7) ?
O1 C10 C2 . . 123.7(8) ?
O2 C10 C2 . . 115.2(6) ?
C12 C11 O2 . . 108.7(7) ?
C12 C11 H11A . . 110.0 ?
O2 C11 H11A . . 110.0 ?
C12 C11 H11B . . 110.0 ?
O2 C11 H11B . . 110.0 ?
H11A C11 H11B . . 108.3 ?
C11 C12 H12A . . 109.5 ?
C11 C12 H12B . . 109.5 ?
H12A C12 H12B . . 109.5 ?
C11 C12 H12C . . 109.5 ?
H12A C12 H12C . . 109.5 ?
H12B C12 H12C . . 109.5 ?
N1 C13 C14 . . 111.0(4) ?
N1 C13 H13A . . 109.4 ?
C14 C13 H13A . . 109.4 ?
N1 C13 H13B . . 109.4 ?
C14 C13 H13B . . 109.4 ?
H13A C13 H13B . . 108.0 ?
N2 C14 C13 . . 112.6(5) ?
N2 C14 H14A . . 109.1 ?
C13 C14 H14A . . 109.1 ?
N2 C14 H14B . . 109.1 ?
C13 C14 H14B . . 109.1 ?
H14A C14 H14B . . 107.8 ?
C16 C15 N2 . . 108.8(5) ?
C16 C15 C20 . . 131.4(6) ?
N2 C15 C20 . . 119.6(6) ?
C15 C16 C17 . . 107.8(6) ?
C15 C16 C21 . . 122.4(5) ?
C17 C16 C21 . . 129.6(5) ?
C18 C17 C16 . . 107.6(5) ?
C18 C17 C24 . . 123.7(6) ?
C16 C17 C24 . . 128.0(6) ?
C17 C18 N2 . . 107.9(5) ?
C17 C18 C19 . . 132.5(5) ?
N2 C18 C19 . . 119.5(6) ?
C18 C19 H19A . . 109.5 ?
C18 C19 H19B . . 109.5 ?
H19A C19 H19B . . 109.5 ?
C18 C19 H19C . . 109.5 ?
H19A C19 H19C . . 109.5 ?
H19B C19 H19C . . 109.5 ?
C15 C20 H20A . . 109.5 ?
C15 C20 H20B . . 109.5 ?
H20A C20 H20B . . 109.5 ?
C15 C20 H20C . . 109.5 ?
H20A C20 H20C . . 109.5 ?
H20B C20 H20C . . 109.5 ?
O7 C21 O8 . . 122.4(6) ?
O7 C21 C16 . . 124.4(7) ?
O8 C21 C16 . . 113.2(5) ?
C23 C22 O8 . . 109.8(7) ?
C23 C22 H22A . . 109.7 ?
O8 C22 H22A . . 109.7 ?
C23 C22 H22B . . 109.7 ?
O8 C22 H22B . . 109.7 ?
H22A C22 H22B . . 108.2 ?
C22 C23 H23A . . 109.5 ?
C22 C23 H23B . . 109.5 ?
H23A C23 H23B . . 109.5 ?
C22 C23 H23C . . 109.5 ?
H23A C23 H23C . . 109.5 ?
H23B C23 H23C . . 109.5 ?
O5 C24 O6 . . 122.9(6) ?
O5 C24 C17 . . 125.5(6) ?
O6 C24 C17 . . 111.5(6) ?
O6 C25 C26 . . 107.2(7) ?
O6 C25 H25A . . 110.3 ?
C26 C25 H25A . . 110.3 ?
O6 C25 H25B . . 110.3 ?
C26 C25 H25B . . 110.3 ?
H25A C25 H25B . . 108.5 ?
C25 C26 H26A . . 109.5 ?
C25 C26 H26B . . 109.5 ?
H26A C26 H26B . . 109.5 ?
C25 C26 H26C . . 109.5 ?
H26A C26 H26C . . 109.5 ?
H26B C26 H26C . . 109.5 ?
C33 O10 C34 . . 115.4(5) ?
C36 O12 C37 . . 119.2(5) ?
C47 O14 C48 . . 115.5(6) ?
C50 O16 C51 . . 118.1(6) ?
C27 N3 C30 . . 111.4(5) ?
C27 N3 C39 . . 124.6(5) ?
C30 N3 C39 . . 124.0(5) ?
C44 N4 C41 . . 108.3(5) ?
C44 N4 C40 . . 125.4(5) ?
C41 N4 C40 . . 126.4(5) ?
N3 C27 C28 . . 106.9(5) ?
N3 C27 C32 . . 123.0(6) ?
C28 C27 C32 . . 130.0(6) ?
C27 C28 C29 . . 107.6(6) ?
C27 C28 C36 . . 124.3(6) ?
C29 C28 C36 . . 127.4(7) ?
C30 C29 C28 . . 106.6(6) ?
C30 C29 C33 . . 124.9(6) ?
C28 C29 C33 . . 128.3(6) ?
C29 C30 N3 . . 107.5(5) ?
C29 C30 C31 . . 128.5(6) ?
N3 C30 C31 . . 123.8(6) ?
C30 C31 H31A . . 109.5 ?
C30 C31 H31B . . 109.5 ?
H31A C31 H31B . . 109.5 ?
C30 C31 H31C . . 109.5 ?
H31A C31 H31C . . 109.5 ?
H31B C31 H31C . . 109.5 ?
C27 C32 H32A . . 109.5 ?
C27 C32 H32B . . 109.5 ?
H32A C32 H32B . . 109.5 ?
C27 C32 H32C . . 109.5 ?
H32A C32 H32C . . 109.5 ?
H32B C32 H32C . . 109.5 ?
O9 C33 O10 . . 122.5(7) ?
O9 C33 C29 . . 124.3(7) ?
O10 C33 C29 . . 113.0(6) ?
O10 C34 C35 . . 107.7(7) ?
O10 C34 H34A . . 110.2 ?
C35 C34 H34A . . 110.2 ?
O10 C34 H34B . . 110.2 ?
C35 C34 H34B . . 110.2 ?
H34A C34 H34B . . 108.5 ?
C34 C35 H35A . . 109.5 ?
C34 C35 H35B . . 109.5 ?
H35A C35 H35B . . 109.5 ?
C34 C35 H35C . . 109.5 ?
H35A C35 H35C . . 109.5 ?
H35B C35 H35C . . 109.5 ?
O11 C36 O12 . . 121.9(6) ?
O11 C36 C28 . . 124.6(7) ?
O12 C36 C28 . . 113.5(6) ?
C38 C37 O12 . . 110.6(7) ?
C38 C37 H37A . . 109.5 ?
O12 C37 H37A . . 109.5 ?
C38 C37 H37B . . 109.5 ?
O12 C37 H37B . . 109.5 ?
H37A C37 H37B . . 108.1 ?
C37 C38 H38A . . 109.5 ?
C37 C38 H38B . . 109.5 ?
H38A C38 H38B . . 109.5 ?
C37 C38 H38C . . 109.5 ?
H38A C38 H38C . . 109.5 ?
H38B C38 H38C . . 109.5 ?
N3 C39 C40 . . 111.8(4) ?
N3 C39 H39A . . 109.3 ?
C40 C39 H39A . . 109.3 ?
N3 C39 H39B . . 109.3 ?
C40 C39 H39B . . 109.3 ?
H39A C39 H39B . . 107.9 ?
N4 C40 C39 . . 112.0(5) ?
N4 C40 H40A . . 109.2 ?
C39 C40 H40A . . 109.2 ?
N4 C40 H40B . . 109.2 ?
C39 C40 H40B . . 109.2 ?
H40A C40 H40B . . 107.9 ?
C42 C41 N4 . . 107.9(5) ?
C42 C41 C45 . . 133.2(6) ?
N4 C41 C45 . . 118.9(6) ?
C41 C42 C43 . . 108.5(5) ?
C41 C42 C47 . . 122.3(6) ?
C43 C42 C47 . . 128.8(6) ?
C44 C43 C42 . . 108.2(5) ?
C44 C43 C50 . . 121.6(6) ?
C42 C43 C50 . . 129.5(6) ?
C43 C44 N4 . . 107.2(5) ?
C43 C44 C46 . . 132.2(5) ?
N4 C44 C46 . . 120.6(5) ?
C41 C45 H45A . . 109.5 ?
C41 C45 H45B . . 109.5 ?
H45A C45 H45B . . 109.5 ?
C41 C45 H45C . . 109.5 ?
H45A C45 H45C . . 109.5 ?
H45B C45 H45C . . 109.5 ?
C44 C46 H46A . . 109.5 ?
C44 C46 H46B . . 109.5 ?
H46A C46 H46B . . 109.5 ?
C44 C46 H46C . . 109.5 ?
H46A C46 H46C . . 109.5 ?
H46B C46 H46C . . 109.5 ?
O13 C47 O14 . . 123.9(7) ?
O13 C47 C42 . . 123.8(8) ?
O14 C47 C42 . . 112.3(6) ?
C49 C48 O14 . . 110.0(8) ?
C49 C48 H48A . . 109.7 ?
O14 C48 H48A . . 109.7 ?
C49 C48 H48B . . 109.7 ?
O14 C48 H48B . . 109.7 ?
H48A C48 H48B . . 108.2 ?
C48 C49 H49A . . 109.5 ?
C48 C49 H49B . . 109.5 ?
H49A C49 H49B . . 109.5 ?
C48 C49 H49C . . 109.5 ?
H49A C49 H49C . . 109.5 ?
H49B C49 H49C . . 109.5 ?
O15 C50 O16 . . 121.2(6) ?
O15 C50 C43 . . 127.1(6) ?
O16 C50 C43 . . 111.6(5) ?
C52 C51 O16 . . 111.3(7) ?
C52 C51 H51A . . 109.4 ?
O16 C51 H51A . . 109.4 ?
C52 C51 H51B . . 109.4 ?
O16 C51 H51B . . 109.4 ?
H51A C51 H51B . . 108.0 ?
C51 C52 H52A . . 109.5 ?
C51 C52 H52B . . 109.5 ?
H52A C52 H52B . . 109.5 ?
C51 C52 H52C . . 109.5 ?
H52A C52 H52C . . 109.5 ?
H52B C52 H52C . . 109.5 ?

loop_
_geom_bond_atom_site_label_1
_geom_bond_atom_site_label_2
_geom_bond_site_symmetry_2
_geom_bond_distance
_geom_bond_publ_flag
O1 C10 . 1.210(9) ?
O2 C10 . 1.282(9) ?
O2 C11 . 1.444(8) ?
O3 C7 . 1.123(9) ?
O4 C7 . 1.356(10) ?
O4 C8 . 1.505(11) ?
O5 C24 . 1.210(7) ?
O6 C24 . 1.327(8) ?
O6 C25 . 1.432(7) ?
O7 C21 . 1.208(7) ?
O8 C21 . 1.314(8) ?
O8 C22 . 1.456(7) ?
N1 C4 . 1.332(8) ?
N1 C1 . 1.357(9) ?
N1 C13 . 1.480(8) ?
N2 C15 . 1.375(8) ?
N2 C18 . 1.399(7) ?
N2 C14 . 1.432(8) ?
C1 C2 . 1.384(10) ?
C1 C5 . 1.462(9) ?
C2 C3 . 1.443(9) ?
C2 C10 . 1.482(10) ?
C3 C4 . 1.386(9) ?
C3 C7 . 1.486(10) ?
C4 C6 . 1.456(9) ?
C5 H5A . 0.9600 ?
C5 H5B . 0.9600 ?
C5 H5C . 0.9600 ?
C6 H6A . 0.9600 ?
C6 H6B . 0.9600 ?
C6 H6C . 0.9600 ?
C8 C9 . 1.378(15) ?
C8 H8A . 0.9700 ?
C8 H8B . 0.9700 ?
C9 H9A . 0.9600 ?
C9 H9B . 0.9600 ?
C9 H9C . 0.9600 ?
C11 C12 . 1.416(12) ?
C11 H11A . 0.9700 ?
C11 H11B . 0.9700 ?
C12 H12A . 0.9600 ?
C12 H12B . 0.9600 ?
C12 H12C . 0.9600 ?
C13 C14 . 1.510(7) ?
C13 H13A . 0.9700 ?
C13 H13B . 0.9700 ?
C14 H14A . 0.9700 ?
C14 H14B . 0.9700 ?
C15 C16 . 1.359(8) ?
C15 C20 . 1.510(8) ?
C16 C17 . 1.415(8) ?
C16 C21 . 1.461(9) ?
C17 C18 . 1.366(8) ?
C17 C24 . 1.453(8) ?
C18 C19 . 1.515(9) ?
C19 H19A . 0.9600 ?
C19 H19B . 0.9600 ?
C19 H19C . 0.9600 ?
C20 H20A . 0.9600 ?
C20 H20B . 0.9600 ?
C20 H20C . 0.9600 ?
C22 C23 . 1.443(12) ?
C22 H22A . 0.9700 ?
C22 H22B . 0.9700 ?
C23 H23A . 0.9600 ?
C23 H23B . 0.9600 ?
C23 H23C . 0.9600 ?
C25 C26 . 1.485(12) ?
C25 H25A . 0.9700 ?
C25 H25B . 0.9700 ?
C26 H26A . 0.9600 ?
C26 H26B . 0.9600 ?
C26 H26C . 0.9600 ?
O9 C33 . 1.187(8) ?
O10 C33 . 1.333(8) ?
O10 C34 . 1.446(7) ?
O11 C36 . 1.212(8) ?
O12 C36 . 1.305(8) ?
O12 C37 . 1.454(8) ?
O13 C47 . 1.211(9) ?
O14 C47 . 1.318(9) ?
O14 C48 . 1.431(8) ?
O15 C50 . 1.186(8) ?
O16 C50 . 1.321(8) ?
O16 C51 . 1.443(8) ?
N3 C27 . 1.356(7) ?
N3 C30 . 1.368(8) ?
N3 C39 . 1.470(8) ?
N4 C44 . 1.386(8) ?
N4 C41 . 1.397(8) ?
N4 C40 . 1.443(9) ?
C27 C28 . 1.369(8) ?
C27 C32 . 1.466(9) ?
C28 C29 . 1.448(8) ?
C28 C36 . 1.475(9) ?
C29 C30 . 1.361(9) ?
C29 C33 . 1.467(10) ?
C30 C31 . 1.479(8) ?
C31 H31A . 0.9600 ?
C31 H31B . 0.9600 ?
C31 H31C . 0.9600 ?
C32 H32A . 0.9600 ?
C32 H32B . 0.9600 ?
C32 H32C . 0.9600 ?
C34 C35 . 1.447(11) ?
C34 H34A . 0.9700 ?
C34 H34B . 0.9700 ?
C35 H35A . 0.9600 ?
C35 H35B . 0.9600 ?
C35 H35C . 0.9600 ?
C37 C38 . 1.397(11) ?
C37 H37A . 0.9700 ?
C37 H37B . 0.9700 ?
C38 H38A . 0.9600 ?
C38 H38B . 0.9600 ?
C38 H38C . 0.9600 ?
C39 C40 . 1.500(7) ?
C39 H39A . 0.9700 ?
C39 H39B . 0.9700 ?
C40 H40A . 0.9700 ?
C40 H40B . 0.9700 ?
C41 C42 . 1.347(8) ?
C41 C45 . 1.507(9) ?
C42 C43 . 1.401(8) ?
C42 C47 . 1.455(9) ?
C43 C44 . 1.371(8) ?
C43 C50 . 1.466(9) ?
C44 C46 . 1.489(8) ?
C45 H45A . 0.9600 ?
C45 H45B . 0.9600 ?
C45 H45C . 0.9600 ?
C46 H46A . 0.9600 ?
C46 H46B . 0.9600 ?
C46 H46C . 0.9600 ?
C48 C49 . 1.365(15) ?
C48 H48A . 0.9700 ?
C48 H48B . 0.9700 ?
C49 H49A . 0.9600 ?
C49 H49B . 0.9600 ?
C49 H49C . 0.9600 ?
C51 C52 . 1.407(11) ?
C51 H51A . 0.9700 ?
C51 H51B . 0.9700 ?
C52 H52A . 0.9600 ?
C52 H52B . 0.9600 ?
C52 H52C . 0.9600 ?

loop_
_geom_torsion_atom_site_label_1
_geom_torsion_atom_site_label_2
_geom_torsion_atom_site_label_3
_geom_torsion_atom_site_label_4
_geom_torsion_site_symmetry_1
_geom_torsion_site_symmetry_2
_geom_torsion_site_symmetry_3
_geom_torsion_site_symmetry_4
_geom_torsion
_geom_torsion_publ_flag
C4 N1 C1 C2 . . . . 0.0(8) ?
C13 N1 C1 C2 . . . . 179.5(6) ?
C4 N1 C1 C5 . . . . -178.7(7) ?
C13 N1 C1 C5 . . . . 0.8(11) ?
N1 C1 C2 C3 . . . . -0.8(8) ?
C5 C1 C2 C3 . . . . 177.9(8) ?
N1 C1 C2 C10 . . . . -174.1(7) ?
C5 C1 C2 C10 . . . . 4.6(13) ?
C1 C2 C3 C4 . . . . 1.3(8) ?
C10 C2 C3 C4 . . . . 174.1(8) ?
C1 C2 C3 C7 . . . . 175.9(8) ?
C10 C2 C3 C7 . . . . -11.2(13) ?
C1 N1 C4 C3 . . . . 0.8(8) ?
C13 N1 C4 C3 . . . . -178.7(6) ?
C1 N1 C4 C6 . . . . -176.8(7) ?
C13 N1 C4 C6 . . . . 3.7(11) ?
C2 C3 C4 N1 . . . . -1.3(7) ?
C7 C3 C4 N1 . . . . -176.2(7) ?
C2 C3 C4 C6 . . . . 176.2(8) ?
C7 C3 C4 C6 . . . . 1.3(12) ?
C8 O4 C7 O3 . . . . -12.6(15) ?
C8 O4 C7 C3 . . . . 172.6(8) ?
C4 C3 C7 O3 . . . . -31.7(16) ?
C2 C3 C7 O3 . . . . 154.5(11) ?
C4 C3 C7 O4 . . . . 142.8(7) ?
C2 C3 C7 O4 . . . . -31.1(12) ?
C7 O4 C8 C9 . . . . 176.5(10) ?
C11 O2 C10 O1 . . . . -8.6(13) ?
C11 O2 C10 C2 . . . . 174.0(7) ?
C1 C2 C10 O1 . . . . -34.0(13) ?
C3 C2 C10 O1 . . . . 154.3(9) ?
C1 C2 C10 O2 . . . . 143.3(8) ?
C3 C2 C10 O2 . . . . -28.4(12) ?
C10 O2 C11 C12 . . . . 178.7(8) ?
C4 N1 C13 C14 . . . . -98.2(6) ?
C1 N1 C13 C14 . . . . 82.3(7) ?
C15 N2 C14 C13 . . . . -95.1(7) ?
C18 N2 C14 C13 . . . . 84.4(7) ?
N1 C13 C14 N2 . . . . 177.8(6) ?
C18 N2 C15 C16 . . . . 0.8(7) ?
C14 N2 C15 C16 . . . . -179.7(6) ?
C18 N2 C15 C20 . . . . -175.6(6) ?
C14 N2 C15 C20 . . . . 4.0(10) ?
N2 C15 C16 C17 . . . . -0.9(7) ?
C20 C15 C16 C17 . . . . 174.9(7) ?
N2 C15 C16 C21 . . . . -176.2(6) ?
C20 C15 C16 C21 . . . . -0.4(11) ?
C15 C16 C17 C18 . . . . 0.7(7) ?
C21 C16 C17 C18 . . . . 175.5(7) ?
C15 C16 C17 C24 . . . . 171.3(7) ?
C21 C16 C17 C24 . . . . -13.8(12) ?
C16 C17 C18 N2 . . . . -0.2(7) ?
C24 C17 C18 N2 . . . . -171.4(6) ?
C16 C17 C18 C19 . . . . 176.3(7) ?
C24 C17 C18 C19 . . . . 5.1(11) ?
C15 N2 C18 C17 . . . . -0.3(7) ?
C14 N2 C18 C17 . . . . -179.9(6) ?
C15 N2 C18 C19 . . . . -177.4(6) ?
C14 N2 C18 C19 . . . . 3.0(9) ?
C22 O8 C21 O7 . . . . -1.9(10) ?
C22 O8 C21 C16 . . . . 179.0(6) ?
C15 C16 C21 O7 . . . . -54.0(10) ?
C17 C16 C21 O7 . . . . 131.8(8) ?
C15 C16 C21 O8 . . . . 125.2(7) ?
C17 C16 C21 O8 . . . . -49.0(9) ?
C21 O8 C22 C23 . . . . 171.4(8) ?
C25 O6 C24 O5 . . . . -5.4(11) ?
C25 O6 C24 C17 . . . . 179.3(6) ?
C18 C17 C24 O5 . . . . -23.1(11) ?
C16 C17 C24 O5 . . . . 167.7(7) ?
C18 C17 C24 O6 . . . . 152.1(6) ?
C16 C17 C24 O6 . . . . -17.2(10) ?
C24 O6 C25 C26 . . . . -173.5(7) ?
C30 N3 C27 C28 . . . . -1.1(7) ?
C39 N3 C27 C28 . . . . -178.5(6) ?
C30 N3 C27 C32 . . . . 177.2(7) ?
C39 N3 C27 C32 . . . . -0.1(10) ?
N3 C27 C28 C29 . . . . 0.7(7) ?
C32 C27 C28 C29 . . . . -177.5(7) ?
N3 C27 C28 C36 . . . . 171.8(6) ?
C32 C27 C28 C36 . . . . -6.4(11) ?
C27 C28 C29 C30 . . . . 0.0(7) ?
C36 C28 C29 C30 . . . . -170.8(7) ?
C27 C28 C29 C33 . . . . -176.4(7) ?
C36 C28 C29 C33 . . . . 12.9(12) ?
C28 C29 C30 N3 . . . . -0.6(7) ?
C33 C29 C30 N3 . . . . 175.9(7) ?
C28 C29 C30 C31 . . . . -176.1(7) ?
C33 C29 C30 C31 . . . . 0.4(11) ?
C27 N3 C30 C29 . . . . 1.1(7) ?
C39 N3 C30 C29 . . . . 178.5(6) ?
C27 N3 C30 C31 . . . . 176.9(6) ?
C39 N3 C30 C31 . . . . -5.8(10) ?
C34 O10 C33 O9 . . . . 5.2(11) ?
C34 O10 C33 C29 . . . . -180.0(6) ?
C30 C29 C33 O9 . . . . 46.6(11) ?
C28 C29 C33 O9 . . . . -137.6(8) ?
C30 C29 C33 O10 . . . . -128.1(7) ?
C28 C29 C33 O10 . . . . 47.7(10) ?
C33 O10 C34 C35 . . . . -177.7(7) ?
C37 O12 C36 O11 . . . . 2.0(11) ?
C37 O12 C36 C28 . . . . -178.6(6) ?
C27 C28 C36 O11 . . . . 24.6(11) ?
C29 C28 C36 O11 . . . . -166.1(7) ?
C27 C28 C36 O12 . . . . -154.7(6) ?
C29 C28 C36 O12 . . . . 14.5(10) ?
C36 O12 C37 C38 . . . . -176.6(8) ?
C27 N3 C39 C40 . . . . -83.5(7) ?
C30 N3 C39 C40 . . . . 99.5(6) ?
C44 N4 C40 C39 . . . . -81.7(7) ?
C41 N4 C40 C39 . . . . 97.3(7) ?
N3 C39 C40 N4 . . . . -180.0(6) ?
C44 N4 C41 C42 . . . . -0.5(7) ?
C40 N4 C41 C42 . . . . -179.7(6) ?
C44 N4 C41 C45 . . . . 176.3(6) ?
C40 N4 C41 C45 . . . . -2.9(10) ?
N4 C41 C42 C43 . . . . 1.5(7) ?
C45 C41 C42 C43 . . . . -174.7(7) ?
N4 C41 C42 C47 . . . . 174.4(6) ?
C45 C41 C42 C47 . . . . -1.7(12) ?
C41 C42 C43 C44 . . . . -1.9(7) ?
C47 C42 C43 C44 . . . . -174.3(7) ?
C41 C42 C43 C50 . . . . -172.0(7) ?
C47 C42 C43 C50 . . . . 15.6(12) ?
C42 C43 C44 N4 . . . . 1.5(7) ?
C50 C43 C44 N4 . . . . 172.6(6) ?
C42 C43 C44 C46 . . . . -177.1(7) ?
C50 C43 C44 C46 . . . . -6.0(11) ?
C41 N4 C44 C43 . . . . -0.6(7) ?
C40 N4 C44 C43 . . . . 178.5(6) ?
C41 N4 C44 C46 . . . . 178.2(6) ?
C40 N4 C44 C46 . . . . -2.7(10) ?
C48 O14 C47 O13 . . . . 3.0(12) ?
C48 O14 C47 C42 . . . . -175.9(7) ?
C41 C42 C47 O13 . . . . 49.1(11) ?
C43 C42 C47 O13 . . . . -139.4(8) ?
C41 C42 C47 O14 . . . . -131.9(7) ?
C43 C42 C47 O14 . . . . 39.5(10) ?
C47 O14 C48 C49 . . . . 163.8(11) ?
C51 O16 C50 O15 . . . . 8.7(11) ?
C51 O16 C50 C43 . . . . -175.2(6) ?
C44 C43 C50 O15 . . . . 28.1(12) ?
C42 C43 C50 O15 . . . . -163.0(8) ?
C44 C43 C50 O16 . . . . -147.8(6) ?
C42 C43 C50 O16 . . . . 21.2(10) ?
C50 O16 C51 C52 . . . . -173.6(7) ?
